data_4073687
loop_
_publ_author_name
'Uchida, Kazunori'
'Inagaki, Akiko'
'Akita, Munetaka'

_publ_section_title
;
 Preparation and Photochemical Behavior of Organoruthenium Derivatives of
 Photochromic Dithienylethene (DTE):&#x00A0; DTE&#x2212;(RRuLm)n(RRuLm=
 (\h6-C6H5)Ru(\h5-C5Me5), (\h6-C6H5)RuCl2(PPh3), (\h5-C5Me4)Ru(CO)2;n= 1,
 2)&#x2020;
;
_journal_issue 20
_journal_name_full Organometallics
_journal_page_first 5030
_journal_paper_doi 10.1021/om700537s
_journal_volume 26
_journal_year 2007
_chemical_formula_moiety 'C65 H52 Cl8 F6 P2 S2 Ru2 '
_chemical_formula_sum 'C65 H52 Cl8 F6 P2 Ru2 S2'
_chemical_formula_weight 1558.95
_space_group_IT_number 13
_symmetry_cell_setting monoclinic
_symmetry_Int_Tables_number 13
_symmetry_space_group_name_Hall '-P 2yac'
_symmetry_space_group_name_H-M 'P 1 2/n 1'
_cell_angle_alpha 90
_cell_angle_beta 89.52(6)
_cell_angle_gamma 90
_cell_formula_units_Z 2
_cell_length_a 9.908(8)
_cell_length_b 14.60(2)
_cell_length_c 22.54(3)
_cell_measurement_reflns_used 4514
_cell_measurement_temperature 213
_cell_measurement_theta_max 27.1
_cell_measurement_theta_min 3.0
_cell_volume 3260(7)
_computing_cell_refinement PROCESS-AUTO
_computing_data_collection PROCESS-AUTO
_computing_data_reduction 'teXsan Ver. 1.11'
_computing_publication_material 'teXsan Ver. 1.11'
_computing_structure_refinement SHELXL97
_computing_structure_solution SHELXS86
_diffrn_ambient_temperature 213(2)
_diffrn_detector_area_resol_mean 10.00
_diffrn_measurement_device_type 'Rigaku RAXIS-IV Imaging Plate'
_diffrn_measurement_method \w
_diffrn_radiation_type 'Mo K\a'
_diffrn_radiation_wavelength 0.7107
_diffrn_reflns_av_R_equivalents 0.349
_diffrn_reflns_limit_h_max 12
_diffrn_reflns_limit_h_min -12
_diffrn_reflns_limit_k_max 18
_diffrn_reflns_limit_k_min -18
_diffrn_reflns_limit_l_max 29
_diffrn_reflns_limit_l_min -29
_diffrn_reflns_number 18077
_diffrn_reflns_theta_max 27.49
_exptl_absorpt_coefficient_mu 0.961
_exptl_absorpt_correction_T_max 0.908
_exptl_absorpt_correction_T_min 0.111
_exptl_absorpt_correction_type multi-scan
_exptl_absorpt_process_details '(Higashi, 1995)'
_exptl_crystal_colour unknown
_exptl_crystal_density_diffrn 1.588
_exptl_crystal_density_method 'not measured'
_exptl_crystal_description unknown
_exptl_crystal_size_max 0.100
_exptl_crystal_size_mid 0.100
_exptl_crystal_size_min 0.100
_refine_diff_density_max 0.87
_refine_diff_density_min -0.86
_refine_ls_extinction_coef 0.0000
_refine_ls_extinction_expression Fc^*^=kFc[1+0.001xFc^2^\l^3^/sin(2\q)]^-1/4^
_refine_ls_extinction_method SHELXL
_refine_ls_goodness_of_fit_ref 0.782
_refine_ls_hydrogen_treatment noref
_refine_ls_number_parameters 283
_refine_ls_number_reflns 1447
_refine_ls_R_factor_gt 0.0949
_refine_ls_shift/su_max 0.0430
_refine_ls_structure_factor_coef Fsqd
_refine_ls_weighting_details 'w = 1/[\s^2^(Fo^2^) + (0.1000P)^2^+0.0000P] where P=(Fo^2^+2Fc^2^)/3'
_refine_ls_weighting_scheme calc
_refine_ls_wR_factor_ref 0.2853
_reflns_number_gt 1447
_reflns_number_total 6873
_reflns_threshold_expression >2.0sigma(I)
_cod_data_source_file om700537s-file003.cif
_cod_data_source_block compound_11
_cod_original_formula_sum 'C65 H52 Cl8 F6 P2 S2 Ru2 '
_cod_database_code 4073687

loop_
_symmetry_equiv_pos_as_xyz
x,y,z
1/2+x,-y,1/2+z
-x,-y,-z
1/2-x,y,1/2-z

loop_
_atom_site_label
_atom_site_type_symbol
_atom_site_fract_x
_atom_site_fract_y
_atom_site_fract_z
_atom_site_U_iso_or_equiv
_atom_site_adp_type
_atom_site_occupancy
_atom_site_calc_flag
_atom_site_refinement_flags
Ru(1) Ru 0.2945(1) 0.63997(9) 0.00544(6) 0.0450(4) Uani 1.00 d .
Cl(1) Cl 0.4875(5) 0.6977(3) 0.0546(2) 0.070(1) Uani 1.00 d .
Cl(2) Cl 0.4090(5) 0.6615(3) -0.0870(2) 0.070(1) Uani 1.00 d .
Cl(3) Cl 0.920(2) 0.104(1) 0.2460(7) 0.14826(7) Uiso 0.50 d P
Cl(3A) Cl 1.136(3) 0.146(2) 0.295(1) 0.2563(1) Uiso 0.50 d P
Cl(4) Cl 1.084(2) 0.274(2) 0.2792(9) 0.2015(1) Uiso 0.50 d P
Cl(4A) Cl 0.860(2) 0.271(1) 0.2532(9) 0.2027(1) Uiso 0.50 d P
S(1) S 0.0743(6) 0.5546(4) -0.1452(3) 0.084(2) Uani 1.00 d .
P(1) P 0.2153(5) 0.7909(3) -0.0008(2) 0.048(1) Uani 1.00 d .
F(1) F 0.136(3) 0.218(2) -0.166(1) 0.08082(10) Uiso 0.50 d P
F(1A) F 0.058(3) 0.228(2) -0.190(1) 0.1030(1) Uiso 0.50 d P
F(2) F 0.332(2) 0.225(1) -0.161(1) 0.07423(8) Uiso 0.50 d P
F(2A) F 0.241(3) 0.224(1) -0.146(1) 0.07723(9) Uiso 0.50 d P
F(3) F 0.190(2) 0.104(2) -0.255(1) 0.08281(9) Uiso 0.50 d P
F(4) F 0.395(3) 0.157(2) -0.230(1) 0.1116(1) Uiso 0.50 d P
C(1) C 0.102(2) 0.479(1) -0.202(1) 0.089(7) Uani 1.00 d .
C(2) C 0.193(2) 0.410(1) -0.1825(10) 0.076(6) Uani 1.00 d .
C(3) C 0.232(2) 0.420(1) -0.1228(8) 0.062(5) Uani 1.00 d .
C(4) C 0.174(2) 0.497(1) -0.093(1) 0.077(7) Uani 1.00 d .
C(5) C 0.031(3) 0.494(2) -0.260(1) 0.123(10) Uani 1.00 d .
C(11) C 0.226(2) 0.3358(10) -0.2197(7) 0.077(7) Uani 1.00 d .
C(12) C 0.243(5) 0.237(2) -0.199(2) 0.0474(1) Uiso 0.50 d P
C(12A) C 0.177(5) 0.243(3) -0.202(2) 0.0564(2) Uiso 0.50 d P
C(13) C 0.2500 0.175(2) -0.2500 0.12(2) Uani 1.00 d S
C(21) C 0.197(2) 0.522(1) -0.033(1) 0.074(7) Uani 1.00 d .
C(22) C 0.302(2) 0.489(1) -0.0019(9) 0.052(5) Uani 1.00 d .
C(23) C 0.316(2) 0.5066(9) 0.0564(8) 0.047(5) Uani 1.00 d .
C(24) C 0.225(2) 0.566(1) 0.0828(8) 0.072(6) Uani 1.00 d .
C(25) C 0.116(2) 0.602(1) 0.0523(10) 0.060(5) Uani 1.00 d .
C(26) C 0.092(2) 0.578(1) -0.0075(8) 0.059(5) Uani 1.00 d .
C(31) C 0.042(2) 0.790(1) -0.0289(8) 0.05233(6) Uiso 1.00 d .
C(32) C -0.067(2) 0.797(1) 0.0127(7) 0.05475(6) Uiso 1.00 d .
C(33) C -0.195(2) 0.782(1) -0.0086(9) 0.07328(7) Uiso 1.00 d .
C(34) C -0.216(2) 0.759(1) -0.0674(10) 0.07466(7) Uiso 1.00 d .
C(35) C -0.109(2) 0.753(1) -0.1052(8) 0.06006(6) Uiso 1.00 d .
C(36) C 0.018(2) 0.767(1) -0.0882(7) 0.04995(6) Uiso 1.00 d .
C(41) C 0.301(2) 0.873(1) -0.0456(6) 0.04213(5) Uiso 1.00 d .
C(42) C 0.440(2) 0.884(1) -0.0420(8) 0.05704(6) Uiso 1.00 d .
C(43) C 0.504(2) 0.949(1) -0.0748(9) 0.08406(8) Uiso 1.00 d .
C(44) C 0.432(2) 1.015(1) -0.1039(8) 0.07098(7) Uiso 1.00 d .
C(45) C 0.295(2) 1.006(1) -0.1087(9) 0.08586(8) Uiso 1.00 d .
C(46) C 0.226(2) 0.937(1) -0.0791(9) 0.08513(8) Uiso 1.00 d .
C(51) C 0.200(2) 0.851(1) 0.0686(7) 0.05483(6) Uiso 1.00 d .
C(52) C 0.147(2) 0.941(1) 0.0693(8) 0.05635(6) Uiso 1.00 d .
C(53) C 0.137(2) 0.987(1) 0.1231(9) 0.07340(7) Uiso 1.00 d .
C(54) C 0.163(3) 0.942(2) 0.173(1) 0.1198(1) Uiso 1.00 d .
C(55) C 0.218(3) 0.856(2) 0.172(1) 0.1401(1) Uiso 1.00 d .
C(56) C 0.238(2) 0.810(1) 0.120(1) 0.08257(8) Uiso 1.00 d .
C(61) C 0.983(4) 0.190(2) 0.281(1) 0.1694(2) Uiso 1.00 d .
H(1) H 0.2752 0.3767 -0.0982 0.0713 Uiso 1.00 calc .
H(2) H -0.0272 0.5380 -0.2670 0.1580 Uiso 1.00 calc .
H(3) H 0.0948 0.4897 -0.2972 0.1580 Uiso 1.00 calc .
H(4) H -0.0241 0.4320 -0.2720 0.1580 Uiso 1.00 calc .
H(5) H 0.3836 0.4569 -0.0200 0.0753 Uiso 1.00 calc .
H(6) H 0.4018 0.4961 0.0810 0.0602 Uiso 1.00 calc .
H(7) H 0.2438 0.5969 0.1205 0.0917 Uiso 1.00 calc .
H(8) H 0.0595 0.6505 0.0714 0.0688 Uiso 1.00 calc .
H(9) H 0.0234 0.6021 -0.0323 0.0739 Uiso 1.00 calc .
H(10) H -0.0463 0.8181 0.0578 0.0620 Uiso 1.00 calc .
H(11) H -0.2707 0.7826 0.0253 0.0814 Uiso 1.00 calc .
H(12) H -0.3046 0.7449 -0.0754 0.1209 Uiso 1.00 calc .
H(13) H -0.1370 0.7376 -0.1529 0.0761 Uiso 1.00 calc .
H(14) H 0.0951 0.7504 -0.1172 0.0969 Uiso 1.00 calc .
H(15) H 0.4928 0.8415 -0.0201 0.0664 Uiso 1.00 calc .
H(16) H 0.4761 1.0710 -0.1203 0.0877 Uiso 1.00 calc .
H(17) H 0.2504 1.0547 -0.1228 0.0968 Uiso 1.00 calc .
H(18) H 0.6041 0.9570 -0.0747 0.1118 Uiso 1.00 calc .
H(19) H 0.1293 0.9339 -0.0851 0.1200 Uiso 1.00 calc .
H(20) H 0.1241 0.9694 0.0302 0.0565 Uiso 1.00 calc .
H(21) H 0.0997 1.0468 0.1192 0.0810 Uiso 1.00 calc .
H(22) H 0.1362 0.9787 0.2018 0.1462 Uiso 1.00 calc .
H(23) H 0.2573 0.8283 0.1999 0.2180 Uiso 1.00 calc .
H(24) H 0.2734 0.7471 0.1114 0.1072 Uiso 1.00 calc .

loop_
_atom_site_aniso_label
_atom_site_aniso_U_11
_atom_site_aniso_U_22
_atom_site_aniso_U_33
_atom_site_aniso_U_12
_atom_site_aniso_U_13
_atom_site_aniso_U_23
Ru(1) 0.0498(9) 0.0333(7) 0.0518(9) -0.0021(8) 0.0069(6) 0.0005(8)
Cl(1) 0.054(3) 0.051(3) 0.105(4) 0.008(2) -0.018(3) -0.007(3)
Cl(2) 0.083(4) 0.048(3) 0.078(4) -0.009(2) 0.030(3) 0.008(2)
S(1) 0.111(5) 0.058(3) 0.083(4) 0.021(3) -0.007(4) 0.001(3)
P(1) 0.047(3) 0.040(2) 0.059(3) -0.002(2) 0.002(2) -0.003(2)
C(1) 0.11(2) 0.05(1) 0.10(2) 0.03(1) 0.03(2) -0.02(1)
C(2) 0.10(2) 0.04(1) 0.09(2) 0.02(1) 0.01(1) -0.03(1)
C(3) 0.05(1) 0.08(1) 0.05(1) -0.02(1) -0.024(10) 0.03(1)
C(4) 0.05(1) 0.04(1) 0.14(2) 0.036(9) 0.05(1) 0.03(1)
C(5) 0.11(2) 0.16(2) 0.10(2) 0.01(2) -0.06(2) 0.01(2)
C(11) 0.14(2) 0.022(10) 0.07(1) -0.01(1) -0.01(1) 0.002(8)
C(13) 0.24(5) 0.03(2) 0.09(3) 0.0000 -0.02(3) 0.0000
C(21) 0.08(2) 0.07(1) 0.07(2) -0.04(1) 0.05(1) 0.00(1)
C(22) 0.04(1) 0.06(1) 0.05(1) -0.01(1) -0.005(10) -0.01(1)
C(23) 0.05(1) 0.019(8) 0.07(1) 0.010(8) 0.000(10) -0.010(8)
C(24) 0.11(2) 0.04(1) 0.06(1) 0.01(1) -0.03(1) 0.021(10)
C(25) 0.05(1) 0.04(1) 0.09(2) -0.004(8) 0.03(1) 0.00(1)
C(26) 0.09(2) 0.05(1) 0.04(1) -0.01(1) 0.01(1) 0.027(9)

loop_
_atom_type_symbol
_atom_type_description
_atom_type_scat_dispersion_real
_atom_type_scat_dispersion_imag
_atom_type_scat_source
C C 0.003 0.002
;International Tables for Crystallography
(1992, Vol. C, Tables 4.2.6.8 and 6.1.1.4)
;
H H 0.000 0.000
;International Tables for Crystallography
(1992, Vol. C, Table 6.1.1.4)
;
F F 0.017 0.010
;International Tables for Crystallography
(1992, Vol. C, Tables 4.2.6.8 and 6.1.1.4)
;
P P 0.102 0.094
;International Tables for Crystallography
(1992, Vol. C, Tables 4.2.6.8 and 6.1.1.4)
;
S S 0.125 0.123
;International Tables for Crystallography
(1992, Vol. C, Tables 4.2.6.8 and 6.1.1.4)
;
Cl Cl 0.148 0.159
;International Tables for Crystallography
(1992, Vol. C, Tables 4.2.6.8 and 6.1.1.4)
;
Ru Ru -1.259 0.836
;International Tables for Crystallography
(1992, Vol. C, Tables 4.2.6.8 and 6.1.1.4)
;

loop_
_geom_angle_atom_site_label_1
_geom_angle_atom_site_label_2
_geom_angle_atom_site_label_3
_geom_angle
_geom_angle_site_symmetry_1
_geom_angle_site_symmetry_3
_geom_angle_publ_flag
Cl(1) Ru(1) Cl(2) 89.0(2) . . yes
Cl(1) Ru(1) P(1) 88.0(2) . . yes
Cl(1) Ru(1) C(21) 146.6(6) . . yes
Cl(1) Ru(1) C(22) 111.2(5) . . yes
Cl(1) Ru(1) C(23) 89.4(4) . . yes
Cl(1) Ru(1) C(24) 93.1(6) . . yes
Cl(1) Ru(1) C(25) 122.1(6) . . yes
Cl(1) Ru(1) C(26) 159.7(5) . . yes
Cl(2) Ru(1) P(1) 88.9(2) . . yes
Cl(2) Ru(1) C(21) 88.0(6) . . yes
Cl(2) Ru(1) C(22) 92.9(5) . . yes
Cl(2) Ru(1) C(23) 120.7(5) . . yes
Cl(2) Ru(1) C(24) 156.8(5) . . yes
Cl(2) Ru(1) C(25) 148.9(6) . . yes
Cl(2) Ru(1) C(26) 111.3(5) . . yes
P(1) Ru(1) C(21) 125.1(6) . . yes
P(1) Ru(1) C(22) 160.7(5) . . yes
P(1) Ru(1) C(23) 150.3(5) . . yes
P(1) Ru(1) C(24) 114.3(5) . . yes
P(1) Ru(1) C(25) 89.8(4) . . yes
P(1) Ru(1) C(26) 94.2(5) . . yes
C(21) Ru(1) C(22) 35.9(8) . . yes
C(21) Ru(1) C(23) 64.1(7) . . yes
C(21) Ru(1) C(24) 77.7(8) . . yes
C(21) Ru(1) C(25) 67.6(8) . . yes
C(21) Ru(1) C(26) 38.3(8) . . yes
C(22) Ru(1) C(23) 35.0(7) . . yes
C(22) Ru(1) C(24) 64.9(7) . . yes
C(22) Ru(1) C(25) 78.8(7) . . yes
C(22) Ru(1) C(26) 67.3(7) . . yes
C(23) Ru(1) C(24) 36.3(7) . . yes
C(23) Ru(1) C(25) 66.8(6) . . yes
C(23) Ru(1) C(26) 78.7(6) . . yes
C(24) Ru(1) C(25) 37.7(8) . . yes
C(24) Ru(1) C(26) 67.6(7) . . yes
C(25) Ru(1) C(26) 37.9(7) . . yes
Cl(4) Cl(3A) C(61) 50(1) . . yes
Cl(3A) Cl(4) Cl(4A) 106(1) . . yes
Cl(3A) Cl(4) C(61) 55(1) . . yes
Cl(4A) Cl(4) C(61) 51(1) . . yes
Cl(4) Cl(4A) Cl(4A) 168(1) . 4_655 yes
Cl(4) Cl(4A) C(61) 43(1) . . yes
Cl(4A) Cl(4A) C(61) 134(1) 4_655 . yes
C(1) S(1) C(4) 95(1) . . yes
Ru(1) P(1) C(31) 109.2(5) . . yes
Ru(1) P(1) C(41) 120.6(5) . . yes
Ru(1) P(1) C(51) 115.5(6) . . yes
C(31) P(1) C(41) 104.6(7) . . yes
C(31) P(1) C(51) 103.5(8) . . yes
C(41) P(1) C(51) 101.6(7) . . yes
F(1A) F(1) F(2A) 162(3) . . yes
F(1A) F(1) C(12) 107(3) . . yes
F(1A) F(1) C(12A) 78(4) . . yes
F(2A) F(1) C(12) 58(2) . . yes
F(2A) F(1) C(12A) 86(4) . . yes
C(12) F(1) C(12A) 29(3) . . yes
F(1) F(1A) C(12A) 51(3) . . yes
F(2A) F(2) C(12) 64(2) . . yes
F(1) F(2A) F(2) 135(3) . . yes
F(1) F(2A) C(12) 67(3) . . yes
F(1) F(2A) C(12A) 42(2) . . yes
F(2) F(2A) C(12) 69(3) . . yes
F(2) F(2A) C(12A) 95(3) . . yes
C(12) F(2A) C(12A) 26(3) . . yes
F(3) F(3) F(4) 138(1) 4_554 4_554 yes
F(3) F(3) C(13) 59(1) 4_554 . yes
F(4) F(3) C(13) 79(2) 4_554 . yes
F(3) F(4) C(13) 50(1) 4_554 . yes
S(1) C(1) C(2) 109(1) . . yes
S(1) C(1) C(5) 118(1) . . yes
C(2) C(1) C(5) 132(1) . . yes
C(1) C(2) C(3) 113(1) . . yes
C(1) C(2) C(11) 120(1) . . yes
C(3) C(2) C(11) 125(1) . . yes
C(2) C(3) C(4) 114(1) . . yes
S(1) C(4) C(3) 107(1) . . yes
S(1) C(4) C(21) 127(1) . . yes
C(3) C(4) C(21) 124(1) . . yes
C(2) C(11) C(11) 129(1) . 4_554 yes
C(2) C(11) C(12) 124(2) . . yes
C(2) C(11) C(12A) 117(2) . . yes
C(11) C(11) C(12) 104(1) 4_554 . yes
C(11) C(11) C(12A) 110(1) 4_554 . yes
C(12) C(11) C(12A) 25(2) . . yes
F(1) C(12) F(2) 99(3) . . yes
F(1) C(12) F(2A) 53(2) . . yes
F(1) C(12) C(11) 106(3) . . yes
F(1) C(12) C(12A) 46(4) . . yes
F(1) C(12) C(13) 110(3) . . yes
F(2) C(12) F(2A) 46(2) . . yes
F(2) C(12) C(11) 115(3) . . yes
F(2) C(12) C(12A) 143(6) . . yes
F(2) C(12) C(13) 114(3) . . yes
F(2A) C(12) C(11) 116(3) . . yes
F(2A) C(12) C(12A) 97(6) . . yes
F(2A) C(12) C(13) 133(3) . . yes
C(11) C(12) C(12A) 74(4) . . yes
C(11) C(12) C(13) 110(2) . . yes
C(12A) C(12) C(13) 92(5) . . yes
F(1) C(12A) F(1A) 49(3) . . yes
F(1) C(12A) F(2A) 51(3) . . yes
F(1) C(12A) C(11) 134(4) . . yes
F(1) C(12A) C(12) 104(6) . . yes
F(1) C(12A) C(13) 119(3) . . yes
F(1A) C(12A) F(2A) 101(3) . . yes
F(1A) C(12A) C(11) 122(3) . . yes
F(1A) C(12A) C(12) 153(6) . . yes
F(1A) C(12A) C(13) 117(3) . . yes
F(2A) C(12A) C(11) 105(3) . . yes
F(2A) C(12A) C(12) 55(5) . . yes
F(2A) C(12A) C(13) 105(2) . . yes
C(11) C(12A) C(12) 80(5) . . yes
C(11) C(12A) C(13) 103(2) . . yes
C(12) C(12A) C(13) 63(4) . . yes
F(3) C(13) F(3) 60(2) . 4_554 yes
F(3) C(13) F(4) 109(2) . . yes
F(3) C(13) F(4) 49(1) . 4_554 yes
F(3) C(13) C(12) 125(2) . . yes
F(3) C(13) C(12) 118(1) . 4_554 yes
F(3) C(13) C(12A) 111(1) . . yes
F(3) C(13) C(12A) 132(1) . 4_554 yes
F(3) C(13) F(4) 49(1) 4_554 . yes
F(3) C(13) F(4) 109(2) 4_554 4_554 yes
F(3) C(13) C(12) 118(1) 4_554 . yes
F(3) C(13) C(12) 125(2) 4_554 4_554 yes
F(3) C(13) C(12A) 132(1) 4_554 . yes
F(3) C(13) C(12A) 111(1) 4_554 4_554 yes
F(4) C(13) F(4) 159(2) . 4_554 yes
F(4) C(13) C(12) 85(2) . . yes
F(4) C(13) C(12) 107(2) . 4_554 yes
F(4) C(13) C(12A) 109(2) . . yes
F(4) C(13) C(12A) 83(2) . 4_554 yes
F(4) C(13) C(12) 107(2) 4_554 . yes
F(4) C(13) C(12) 85(2) 4_554 4_554 yes
F(4) C(13) C(12A) 83(2) 4_554 . yes
F(4) C(13) C(12A) 109(2) 4_554 4_554 yes
C(12) C(13) C(12) 104(3) . 4_554 yes
C(12) C(13) C(12A) 23(2) . . yes
C(12) C(13) C(12A) 99(2) . 4_554 yes
C(12) C(13) C(12A) 99(2) 4_554 . yes
C(12) C(13) C(12A) 23(2) 4_554 4_554 yes
C(12A) C(13) C(12A) 104(3) . 4_554 yes
Ru(1) C(21) C(4) 131(1) . . yes
Ru(1) C(21) C(22) 74(1) . . yes
Ru(1) C(21) C(26) 72(1) . . yes
C(4) C(21) C(22) 122(1) . . yes
C(4) C(21) C(26) 113(1) . . yes
C(22) C(21) C(26) 123(2) . . yes
Ru(1) C(22) C(21) 70(1) . . yes
Ru(1) C(22) C(23) 74.8(10) . . yes
C(21) C(22) C(23) 121(1) . . yes
Ru(1) C(23) C(22) 70.3(10) . . yes
Ru(1) C(23) C(24) 67.4(9) . . yes
C(22) C(23) C(24) 118(1) . . yes
Ru(1) C(24) C(23) 76(1) . . yes
Ru(1) C(24) C(25) 70(1) . . yes
C(23) C(24) C(25) 121(1) . . yes
Ru(1) C(25) C(24) 72(1) . . yes
Ru(1) C(25) C(26) 74(1) . . yes
C(24) C(25) C(26) 120(1) . . yes
Ru(1) C(26) C(21) 68(1) . . yes
Ru(1) C(26) C(25) 67(1) . . yes
C(21) C(26) C(25) 113(1) . . yes
P(1) C(31) C(32) 118(1) . . yes
P(1) C(31) C(36) 119(1) . . yes
C(32) C(31) C(36) 120(1) . . yes
C(31) C(32) C(33) 116(1) . . yes
C(32) C(33) C(34) 121(1) . . yes
C(33) C(34) C(35) 119(1) . . yes
C(34) C(35) C(36) 122(1) . . yes
C(31) C(36) C(35) 118(1) . . yes
P(1) C(41) C(42) 120(1) . . yes
P(1) C(41) C(46) 119(1) . . yes
C(42) C(41) C(46) 118(1) . . yes
C(41) C(42) C(43) 120(1) . . yes
C(42) C(43) C(44) 120(1) . . yes
C(43) C(44) C(45) 119(1) . . yes
C(44) C(45) C(46) 121(1) . . yes
C(41) C(46) C(45) 118(1) . . yes
P(1) C(51) C(52) 119(1) . . yes
P(1) C(51) C(56) 120(1) . . yes
C(52) C(51) C(56) 119(1) . . yes
C(51) C(52) C(53) 118(1) . . yes
C(52) C(53) C(54) 119(1) . . yes
C(53) C(54) C(55) 120(2) . . yes
C(54) C(55) C(56) 121(2) . . yes
C(51) C(56) C(55) 118(2) . . yes
Cl(3) C(61) Cl(3A) 98(2) . . yes
Cl(3) C(61) Cl(4) 147(2) . . yes
Cl(3) C(61) Cl(4A) 94(1) . . yes
Cl(3A) C(61) Cl(4) 74(1) . . yes
Cl(3A) C(61) Cl(4A) 158(2) . . yes
Cl(4) C(61) Cl(4A) 85(1) . . yes

loop_
_geom_bond_atom_site_label_1
_geom_bond_atom_site_label_2
_geom_bond_distance
_geom_bond_site_symmetry_2
_geom_bond_publ_flag
Ru(1) Cl(1) 2.374(5) . yes
Ru(1) Cl(2) 2.385(5) . yes
Ru(1) P(1) 2.344(4) . yes
Ru(1) C(21) 2.17(2) . yes
Ru(1) C(22) 2.22(2) . yes
Ru(1) C(23) 2.27(2) . yes
Ru(1) C(24) 2.16(2) . yes
Ru(1) C(25) 2.13(2) . yes
Ru(1) C(26) 2.22(2) . yes
Cl(3) C(61) 1.62(4) . yes
Cl(3A) Cl(4) 1.97(3) . yes
Cl(3A) C(61) 1.68(5) . yes
Cl(4) Cl(4A) 2.29(3) . yes
Cl(4) C(61) 1.57(4) . yes
Cl(4A) Cl(4A) 2.19(4) 4_655 yes
Cl(4A) C(61) 1.81(4) . yes
S(1) C(1) 1.71(2) . yes
S(1) C(4) 1.75(2) . yes
P(1) C(31) 1.84(2) . yes
P(1) C(41) 1.78(2) . yes
P(1) C(51) 1.80(2) . yes
F(1) F(1A) 0.96(4) . yes
F(1) F(2A) 1.14(4) . yes
F(1) C(12) 1.31(5) . yes
F(1) C(12A) 0.98(5) . yes
F(1A) C(12A) 1.23(6) . yes
F(2) F(2A) 0.97(4) . yes
F(2) C(12) 1.25(5) . yes
F(2A) C(12) 1.21(5) . yes
F(2A) C(12A) 1.45(5) . yes
F(3) F(3) 1.22(4) 4_554 yes
F(3) F(4) 1.18(3) 4_554 yes
F(3) C(13) 1.20(3) . yes
F(4) C(13) 1.53(3) . yes
C(1) C(2) 1.42(3) . yes
C(1) C(5) 1.52(3) . yes
C(2) C(3) 1.41(3) . yes
C(2) C(11) 1.41(2) . yes
C(3) C(4) 1.43(3) . yes
C(4) C(21) 1.42(3) . yes
C(11) C(11) 1.44(3) 4_554 yes
C(11) C(12) 1.52(4) . yes
C(11) C(12A) 1.49(4) . yes
C(12) C(12A) 0.66(7) . yes
C(12) C(13) 1.47(4) . yes
C(12A) C(13) 1.63(5) . yes
C(21) C(22) 1.35(3) . yes
C(21) C(26) 1.44(3) . yes
C(22) C(23) 1.35(3) . yes
C(23) C(24) 1.39(3) . yes
C(24) C(25) 1.39(3) . yes
C(25) C(26) 1.41(3) . yes
C(31) C(32) 1.43(2) . yes
C(31) C(36) 1.40(2) . yes
C(32) C(33) 1.38(3) . yes
C(33) C(34) 1.38(3) . yes
C(34) C(35) 1.36(3) . yes
C(35) C(36) 1.33(3) . yes
C(41) C(42) 1.38(2) . yes
C(41) C(46) 1.42(3) . yes
C(42) C(43) 1.36(3) . yes
C(43) C(44) 1.37(3) . yes
C(44) C(45) 1.37(3) . yes
C(45) C(46) 1.38(3) . yes
C(51) C(52) 1.43(2) . yes
C(51) C(56) 1.36(3) . yes
C(52) C(53) 1.38(3) . yes
C(53) C(54) 1.33(3) . yes
C(54) C(55) 1.37(4) . yes
C(55) C(56) 1.37(4) . yes

loop_
_geom_contact_atom_site_label_1
_geom_contact_atom_site_label_2
_geom_contact_distance
_geom_contact_site_symmetry_2
Cl(1) F(2) 3.20(2) 3_665
Cl(1) F(2A) 3.58(3) 3_665
Cl(2) Cl(4) 3.59(2) 2_464
Cl(3) F(3) 3.23(3) 3_655
Cl(3A) Cl(3A) 3.02(5) 4_755
Cl(3A) C(43) 3.49(3) 2_565
Cl(4) Cl(4) 3.54(4) 4_755
Cl(4A) S(1) 3.58(2) 3_665
Cl(4A) C(5) 3.59(3) 3_665
F(1) C(32) 3.53(3) 3_565
F(1A) C(55) 3.03(4) 3_565
F(1A) C(54) 3.34(4) 3_565
F(1A) C(56) 3.36(4) 3_565
F(2) C(45) 3.43(3) 1_545
F(2) C(44) 3.47(3) 1_545
F(2A) C(45) 3.35(3) 1_545
F(2A) C(32) 3.46(3) 3_565
F(2A) C(33) 3.50(3) 3_565
F(3) C(45) 3.39(3) 4_544
F(4) C(44) 3.54(3) 1_545
C(4) C(25) 3.34(3) 3_565
C(21) C(26) 3.34(3) 3_565
C(25) C(26) 3.49(2) 3_565
C(26) C(26) 2.94(4) 3_565
C(55) C(55) 3.56(6) 4_555
